data_4060193
loop_
_publ_author_name
'Tomasz Fekner'
'Judith Gallucci'
'Michael K. Chan'

_publ_section_title
;
Ruffling-Induced Chirality: Synthesis, Metalation, and Optical Resolution
of Highly Nonplanar, Cyclic, Benzimidazole-Based Ligands
;
_journal_name_full 'Journal of the American Chemical Society'
_journal_page_first 223
_journal_page_last 236
_journal_paper_doi 10.1021/ja030196d
_journal_volume 126
_journal_year 2004
_chemical_formula_sum 'C30 H22 N6 O2'
_chemical_formula_weight 498.54
_space_group_IT_number 14
_symmetry_cell_setting monoclinic
_symmetry_space_group_name_Hall '-P 2yn'
_symmetry_space_group_name_H-M 'P 1 21/n 1'
_atom_sites_solution_hydrogens geom
_atom_sites_solution_primary direct
_atom_sites_solution_secondary difmap
_cell_angle_alpha 90.00
_cell_angle_beta 100.42(2)
_cell_angle_gamma 90.00
_cell_formula_units_Z 4
_cell_length_a 16.046(4)
_cell_length_b 7.434(2)
_cell_length_c 20.025(5)
_cell_measurement_temperature 150(2)
_cell_volume 2349.3(11)
_diffrn_ambient_temperature 150(2)
_diffrn_measurement_device 'Nonius Kappa CCD'
_diffrn_measurement_method 'omega scans'
_diffrn_radiation_monochromator graphite
_diffrn_radiation_source 'fine-focus sealed tube'
_diffrn_radiation_type MoK\a
_diffrn_radiation_wavelength 0.71073
_diffrn_reflns_av_R_equivalents 0.117
_diffrn_reflns_av_sigmaI/netI 0.0580
_diffrn_reflns_limit_h_max 19
_diffrn_reflns_limit_h_min 0
_diffrn_reflns_limit_k_max 8
_diffrn_reflns_limit_k_min 0
_diffrn_reflns_limit_l_max 23
_diffrn_reflns_limit_l_min -23
_diffrn_reflns_number 4129
_diffrn_reflns_theta_max 25.02
_diffrn_reflns_theta_min 2.07
_exptl_absorpt_coefficient_mu 0.092
_exptl_crystal_colour colorless
_exptl_crystal_density_diffrn 1.410
_exptl_crystal_density_meas ?
_exptl_crystal_density_method ?
_exptl_crystal_description 'irregular plate'
_exptl_crystal_F_000 1040
_exptl_crystal_size_max 0.31
_exptl_crystal_size_mid 0.19
_exptl_crystal_size_min 0.04
_refine_diff_density_max 0.256
_refine_diff_density_min -0.344
_refine_ls_extinction_coef ?
_refine_ls_extinction_method none
_refine_ls_goodness_of_fit_all 1.333
_refine_ls_goodness_of_fit_obs 1.408
_refine_ls_hydrogen_treatment 'see text'
_refine_ls_matrix_type full
_refine_ls_number_parameters 353
_refine_ls_number_reflns 30813
_refine_ls_number_restraints 0
_refine_ls_restrained_S_all 1.335
_refine_ls_restrained_S_obs 1.408
_refine_ls_R_factor_all 0.1277
_refine_ls_R_factor_obs 0.1005
_refine_ls_shift/esd_max 0.000
_refine_ls_shift/esd_mean 0.000
_refine_ls_structure_factor_coef Fsqd
_refine_ls_weighting_details 'w=1/[\s^2^(Fo^2^)+(0.0176P)^2^+5.7671P] where P=(Fo^2^+2Fc^2^)/3'
_refine_ls_weighting_scheme calc
_refine_ls_wR_factor_all 0.1709
_refine_ls_wR_factor_obs 0.1627
_reflns_number_observed 3417
_reflns_number_total 4129
_reflns_observed_criterion >2sigma(I)
_cod_depositor_comments
;
The following automatic conversions were performed:

'_refine_ls_weighting_scheme' value 'calc
w=1/[\s^2^(Fo^2^)+(0.0176P)^2^+5.7671P] where P=(Fo^2^+2Fc^2^)/3' was
changed to 'calc'. New tag '_refine_ls_weighting_details' was
created. The value of the new tag was set to
'w=1/[\s^2^(Fo^2^)+(0.0176P)^2^+5.7671P] where P=(Fo^2^+2Fc^2^)/3'.

Automatic conversion script
Id: cif_fix_values 3143 2015-03-26 13:38:13Z robertas 
;
_cod_original_sg_symbol_H-M P2(1)/n
_cod_database_code 4060193

loop_
_symmetry_equiv_pos_as_xyz
'x, y, z'
'-x+1/2, y+1/2, -z+1/2'
'-x, -y, -z'
'x-1/2, -y-1/2, z-1/2'

loop_
_atom_site_aniso_label
_atom_site_aniso_U_11
_atom_site_aniso_U_22
_atom_site_aniso_U_33
_atom_site_aniso_U_23
_atom_site_aniso_U_13
_atom_site_aniso_U_12
O1 0.018(2) 0.050(2) 0.055(2) 0.005(2) 0.0085(15) -0.001(2)
O2 0.022(2) 0.030(2) 0.047(2) -0.004(2) -0.0092(14) 0.0047(14)
N1 0.016(2) 0.021(2) 0.020(2) 0.0002(15) 0.0030(14) 0.0004(15)
N2 0.016(2) 0.028(2) 0.028(2) -0.002(2) 0.003(2) 0.000(2)
N3 0.020(2) 0.025(2) 0.023(2) -0.001(2) 0.0057(15) -0.002(2)
N4 0.016(2) 0.022(2) 0.026(2) -0.005(2) 0.0010(15) 0.003(2)
N5 0.022(2) 0.021(2) 0.017(2) -0.0039(15) -0.0022(14) -0.003(2)
N6 0.035(2) 0.029(2) 0.019(2) -0.005(2) 0.008(2) 0.002(2)
C1 0.019(2) 0.013(2) 0.019(2) -0.001(2) 0.005(2) 0.002(2)
C2 0.019(2) 0.023(2) 0.020(2) 0.001(2) 0.003(2) 0.001(2)
C3 0.033(2) 0.020(2) 0.021(2) -0.006(2) 0.007(2) -0.002(2)
C4 0.029(2) 0.020(2) 0.028(2) 0.001(2) 0.006(2) 0.006(2)
C5 0.019(2) 0.024(2) 0.024(2) 0.004(2) 0.005(2) 0.007(2)
C6 0.019(2) 0.022(2) 0.020(2) -0.001(2) 0.007(2) 0.004(2)
C7 0.021(2) 0.020(2) 0.023(2) 0.000(2) 0.001(2) 0.003(2)
C8 0.021(2) 0.022(2) 0.021(2) 0.001(2) -0.002(2) 0.000(2)
C9 0.015(2) 0.022(2) 0.027(2) 0.001(2) -0.005(2) 0.000(2)
C10 0.017(2) 0.029(3) 0.033(2) 0.005(2) -0.009(2) -0.001(2)
C11 0.031(3) 0.022(2) 0.029(2) -0.002(2) -0.011(2) -0.003(2)
C12 0.032(3) 0.027(3) 0.021(2) -0.006(2) -0.005(2) 0.006(2)
C13 0.023(2) 0.024(2) 0.017(2) 0.000(2) -0.001(2) 0.003(2)
C14 0.027(2) 0.019(2) 0.024(2) -0.003(2) 0.006(2) 0.000(2)
C15 0.054(3) 0.042(3) 0.021(2) -0.001(2) 0.002(2) 0.010(3)
C16 0.032(2) 0.022(2) 0.027(2) -0.002(2) 0.010(2) 0.001(2)
C17 0.052(3) 0.029(3) 0.032(3) -0.001(2) 0.022(2) 0.000(2)
C18 0.046(3) 0.036(3) 0.043(3) -0.002(2) 0.030(2) -0.002(2)
C19 0.027(2) 0.027(3) 0.052(3) 0.000(2) 0.020(2) -0.003(2)
C20 0.024(2) 0.018(2) 0.036(2) -0.002(2) 0.013(2) 0.001(2)
C21 0.028(2) 0.016(2) 0.026(2) -0.002(2) 0.008(2) -0.004(2)
C22 0.022(2) 0.022(2) 0.040(3) 0.000(2) 0.008(2) 0.003(2)
C23 0.015(2) 0.021(2) 0.032(2) 0.001(2) 0.000(2) -0.004(2)
C24 0.019(2) 0.022(2) 0.046(3) 0.007(2) 0.003(2) 0.000(2)
C25 0.022(2) 0.031(3) 0.045(3) 0.016(2) -0.010(2) -0.001(2)
C26 0.032(3) 0.033(3) 0.033(3) 0.008(2) -0.007(2) -0.001(2)
C27 0.022(2) 0.032(3) 0.027(2) 0.002(2) -0.002(2) -0.003(2)
C28 0.016(2) 0.021(2) 0.030(2) 0.003(2) -0.001(2) -0.004(2)
C29 0.019(2) 0.022(2) 0.022(2) 0.004(2) 0.004(2) -0.001(2)
C30 0.026(2) 0.034(3) 0.035(3) -0.007(2) -0.009(2) -0.005(2)

loop_
_atom_site_label
_atom_site_type_symbol
_atom_site_fract_x
_atom_site_fract_y
_atom_site_fract_z
_atom_site_U_iso_or_equiv
_atom_site_thermal_displace_type
_atom_site_occupancy
_atom_site_calc_flag
_atom_site_refinement_flags
_atom_site_disorder_group
O1 O 0.9042(2) 0.1474(5) 0.3827(2) 0.0411(9) Uani 1 d . .
O2 O 0.3697(2) 0.4426(4) 0.3288(2) 0.0350(8) Uani 1 d . .
N1 N 0.6192(2) 0.3210(4) 0.4491(2) 0.0193(8) Uani 1 d . .
N2 N 0.7725(2) 0.1327(5) 0.4087(2) 0.0244(8) Uani 1 d . .
H1N2 H 0.7189(30) 0.1331(65) 0.3922(23) 0.039(14) Uiso 1 d . .
N3 N 0.6329(2) 0.0912(5) 0.2963(2) 0.0226(8) Uani 1 d . .
N4 N 0.4805(2) 0.2473(5) 0.3398(2) 0.0218(8) Uani 1 d . .
H1N4 H 0.5403(32) 0.2326(69) 0.3624(24) 0.052(15) Uiso 1 d . .
N5 N 0.6925(2) 0.5305(5) 0.5162(2) 0.0207(8) Uani 1 d . .
N6 N 0.5890(2) 0.0814(5) 0.1826(2) 0.0273(9) Uani 1 d . .
C1 C 0.5754(2) 0.4827(5) 0.4410(2) 0.0169(9) Uani 1 d . .
C2 C 0.6211(2) 0.6157(6) 0.4823(2) 0.0208(9) Uani 1 d . .
C3 C 0.5958(3) 0.7944(6) 0.4830(2) 0.0246(10) Uani 1 d . .
H3 H 0.6283(3) 0.8816(6) 0.5111(2) 0.030 Uiso 1 calc R .
C4 C 0.5204(3) 0.8383(6) 0.4403(2) 0.0256(10) Uani 1 d . .
H4 H 0.5009(3) 0.9591(6) 0.4382(2) 0.031 Uiso 1 calc R .
C5 C 0.4733(3) 0.7084(6) 0.4007(2) 0.0225(9) Uani 1 d . .
H5 H 0.4211(3) 0.7430(6) 0.3732(2) 0.027 Uiso 1 calc R .
C6 C 0.4985(2) 0.5303(6) 0.3992(2) 0.0198(9) Uani 1 d . .
C7 C 0.4433(2) 0.4045(6) 0.3532(2) 0.0214(9) Uani 1 d . .
C8 C 0.4381(2) 0.1088(6) 0.2984(2) 0.0222(9) Uani 1 d . .
C9 C 0.3547(2) 0.0618(6) 0.3024(2) 0.0225(9) Uani 1 d . .
H9 H 0.3245(2) 0.1268(6) 0.3312(2) 0.027 Uiso 1 calc R .
C10 C 0.3168(3) -0.0812(6) 0.2638(2) 0.0279(10) Uani 1 d . .
H10 H 0.2598(3) -0.1120(6) 0.2656(2) 0.033 Uiso 1 calc R .
C11 C 0.3603(3) -0.1786(6) 0.2231(2) 0.0293(11) Uani 1 d . .
H11 H 0.3345(3) -0.2799(6) 0.1989(2) 0.035 Uiso 1 calc R .
C12 C 0.4404(3) -0.1301(6) 0.2176(2) 0.0280(10) Uani 1 d . .
H12 H 0.4695(3) -0.1968(6) 0.1885(2) 0.034 Uiso 1 calc R .
C13 C 0.4811(2) 0.0162(6) 0.2540(2) 0.0218(9) Uani 1 d . .
C14 C 0.5674(3) 0.0662(6) 0.2461(2) 0.0231(9) Uani 1 d . .
C15 C 0.5339(3) 0.0812(7) 0.1156(2) 0.0397(12) Uani 1 d . .
H15A H 0.4750(4) 0.0996(43) 0.1209(2) 0.059 Uiso 1 calc R .
H15B H 0.5390(16) -0.0345(17) 0.0932(7) 0.059 Uiso 1 calc R .
H15C H 0.5510(13) 0.1784(28) 0.0879(6) 0.059 Uiso 1 calc R .
C16 C 0.6746(3) 0.1143(6) 0.1926(2) 0.0265(10) Uani 1 d . .
C17 C 0.7294(3) 0.1379(6) 0.1469(2) 0.0360(12) Uani 1 d . .
H17 H 0.7096(3) 0.1389(6) 0.0992(2) 0.043 Uiso 1 calc R .
C18 C 0.8137(3) 0.1599(7) 0.1743(2) 0.0390(12) Uani 1 d . .
H18 H 0.8532(3) 0.1769(7) 0.1448(2) 0.047 Uiso 1 calc R .
C19 C 0.8427(3) 0.1578(6) 0.2440(2) 0.0334(11) Uani 1 d . .
H19 H 0.9017(3) 0.1700(6) 0.2606(2) 0.040 Uiso 1 calc R .
C20 C 0.7883(3) 0.1385(6) 0.2905(2) 0.0249(10) Uani 1 d . .
C21 C 0.7016(3) 0.1178(6) 0.2639(2) 0.0229(10) Uani 1 d . .
C22 C 0.8267(3) 0.1391(6) 0.3642(2) 0.0276(10) Uani 1 d . .
C23 C 0.7990(2) 0.1281(6) 0.4803(2) 0.0234(10) Uani 1 d . .
C24 C 0.8692(3) 0.0235(6) 0.5095(2) 0.0290(11) Uani 1 d . .
H24 H 0.8991(3) -0.0442(6) 0.4812(2) 0.035 Uiso 1 calc R .
C25 C 0.8950(3) 0.0191(6) 0.5796(2) 0.0348(12) Uani 1 d . .
H25 H 0.9437(3) -0.0483(6) 0.5989(2) 0.042 Uiso 1 calc R .
C26 C 0.8504(3) 0.1119(6) 0.6212(2) 0.0345(11) Uani 1 d . .
H26 H 0.8673(3) 0.1054(6) 0.6692(2) 0.041 Uiso 1 calc R .
C27 C 0.7805(3) 0.2149(6) 0.5929(2) 0.0275(10) Uani 1 d . .
H27 H 0.7496(3) 0.2780(6) 0.6218(2) 0.033 Uiso 1 calc R .
C28 C 0.7553(2) 0.2267(6) 0.5225(2) 0.0231(10) Uani 1 d . .
C29 C 0.6881(2) 0.3544(6) 0.4948(2) 0.0211(9) Uani 1 d . .
C30 C 0.7607(3) 0.6214(6) 0.5615(2) 0.0334(11) Uani 1 d . .
H30A H 0.8143(4) 0.5591(24) 0.5607(11) 0.050 Uiso 1 calc R .
H30B H 0.7488(9) 0.6203(34) 0.6078(3) 0.050 Uiso 1 calc R .
H30C H 0.7648(12) 0.7461(13) 0.5466(9) 0.050 Uiso 1 calc R .
